data_1565708
loop_
_publ_author_name
'Duan, Yao-Yao'
'Wu, Dong-Fang'
'Chen, Huan-Huan'
'Wang, Yun-Juan'
'Li, Ling'
'Gao, Hong-Ling'
'Cui, Jian-Zhong'

_publ_section_title
;
 New dinuclear compounds of dysprosium and erbium constructed by an
 O-vanillin ligand and \b-diketonate coligand: Synthesis, near-Infrared
 luminescent and magnetism
;
_journal_name_full 'Inorganica Chimica Acta'
_journal_page_first 119203
_journal_paper_doi 10.1016/j.ica.2019.119203
_journal_volume 499
_journal_year 2020
_chemical_formula_moiety 'C76 H58 Dy2 O14, C2 H3 N'
_chemical_formula_sum 'C78 H61 Dy2 N O14'
_chemical_formula_weight 1561.27
_space_group_crystal_system triclinic
_space_group_IT_number 2
_space_group_name_Hall '-P 1'
_space_group_name_H-M_alt 'P -1'
_atom_sites_solution_hydrogens geom
_atom_sites_solution_primary direct
_cell_angle_alpha 68.50(3)
_cell_angle_beta 68.72(3)
_cell_angle_gamma 88.95(3)
_cell_formula_units_Z 2
_cell_length_a 13.464(3)
_cell_length_b 17.063(3)
_cell_length_c 17.642(4)
_cell_measurement_reflns_used 8648
_cell_measurement_temperature 113
_cell_measurement_theta_max 27.8744
_cell_measurement_theta_min 1.4614
_cell_volume 3483.0(17)
_computing_cell_refinement 'CrystalClear (Rigaku Inc., 2008)'
_computing_data_collection 'CrystalClear (Rigaku Inc., 2008)'
_computing_data_reduction 'CrystalClear (Rigaku Inc., 2008)'
_computing_molecular_graphics 'Olex2 (Dolomanov et al., 2009)'
_computing_publication_material 'Olex2 (Dolomanov et al., 2009)'
_computing_structure_refinement 'ShelXL (Sheldrick, 2015)'
_computing_structure_solution 'ShelXS (Sheldrick, 2008)'
_diffrn_ambient_temperature 113.15
_diffrn_measured_fraction_theta_full 0.998
_diffrn_measured_fraction_theta_max 0.990
_diffrn_measurement_device_type 'Rigaku Saturn 70 CCD'
_diffrn_measurement_method '\w scans'
_diffrn_radiation_monochromator confocal
_diffrn_radiation_type MoK\a
_diffrn_radiation_wavelength 0.71073
_diffrn_reflns_av_R_equivalents 0.0757
_diffrn_reflns_av_unetI/netI 0.1034
_diffrn_reflns_Laue_measured_fraction_full 0.998
_diffrn_reflns_Laue_measured_fraction_max 0.990
_diffrn_reflns_limit_h_max 17
_diffrn_reflns_limit_h_min -16
_diffrn_reflns_limit_k_max 21
_diffrn_reflns_limit_k_min -22
_diffrn_reflns_limit_l_max 23
_diffrn_reflns_limit_l_min -23
_diffrn_reflns_number 40994
_diffrn_reflns_point_group_measured_fraction_full 0.998
_diffrn_reflns_point_group_measured_fraction_max 0.990
_diffrn_reflns_theta_full 25.242
_diffrn_reflns_theta_max 27.837
_diffrn_reflns_theta_min 1.294
_exptl_absorpt_coefficient_mu 2.194
_exptl_absorpt_correction_T_max 1.0000
_exptl_absorpt_correction_T_min 0.6622
_exptl_absorpt_correction_type multi-scan
_exptl_absorpt_process_details CrystalClear
_exptl_crystal_colour orange
_exptl_crystal_density_diffrn 1.489
_exptl_crystal_description Prism
_exptl_crystal_F_000 1560
_exptl_crystal_size_max 0.2
_exptl_crystal_size_mid 0.18
_exptl_crystal_size_min 0.12
_refine_diff_density_max 2.086
_refine_diff_density_min -2.279
_refine_diff_density_rms 0.191
_refine_ls_extinction_coef 0.0046(4)
_refine_ls_extinction_expression Fc^*^=kFc[1+0.001xFc^2^\l^3^/sin(2\q)]^-1/4^
_refine_ls_extinction_method 'SHELXL-2014/8 (Sheldrick 2014'
_refine_ls_goodness_of_fit_ref 1.122
_refine_ls_hydrogen_treatment constr
_refine_ls_matrix_type full
_refine_ls_number_parameters 891
_refine_ls_number_reflns 16421
_refine_ls_number_restraints 62
_refine_ls_restrained_S_all 1.121
_refine_ls_R_factor_all 0.1035
_refine_ls_R_factor_gt 0.0770
_refine_ls_shift/su_max 0.001
_refine_ls_shift/su_mean 0.000
_refine_ls_structure_factor_coef Fsqd
_refine_ls_weighting_details 'w=1/[\s^2^(Fo^2^)+(0.0936P)^2^+3.4008P] where P=(Fo^2^+2Fc^2^)/3'
_refine_ls_weighting_scheme calc
_refine_ls_wR_factor_gt 0.1924
_refine_ls_wR_factor_ref 0.2170
_reflns_Friedel_coverage 0.000
_reflns_Friedel_fraction_full .
_reflns_Friedel_fraction_max .
_reflns_number_gt 12326
_reflns_number_total 16421
_reflns_threshold_expression 'I > 2\s(I)'
_cod_data_source_file ICA-2020-499-119203.cif
_cod_data_source_block 1
_cod_original_cell_volume 3483.2(15)
_cod_database_code 1565708
_shelx_space_group_comment
;
The symmetry employed for this shelxl refinement is uniquely defined
by the following loop, which should always be used as a source of
symmetry information in preference to the above space-group names.
They are only intended as comments.
;
_shelx_estimated_absorpt_t_max 0.779
_shelx_estimated_absorpt_t_min 0.668
_olex2_refinement_description
;
1. Fixed Uiso
 At 1.2 times of:
  All C(H) groups
 At 1.5 times of:
  All C(H,H,H) groups
2. Restrained distances
 C53-C52 = C53-C52'
 1.5 with sigma of 0.01
3. Uiso/Uaniso restraints and constraints
Uanis(C47) \\sim Ueq, Uanis(C48) \\sim Ueq, Uanis(C49) \\sim Ueq, Uanis(C50)
\\sim Ueq, Uanis(C51) \\sim Ueq, Uanis(C51) \\sim Ueq: with sigma of 0.01 and
sigma for terminal atoms of 0.02
Uanis(C47') \\sim Ueq, Uanis(C48') \\sim Ueq, Uanis(C49') \\sim Ueq,
Uanis(C50') \\sim Ueq, Uanis(C51') \\sim Ueq, Uanis(C51') \\sim Ueq: with sigma
of 0.01 and sigma for terminal atoms of 0.02
4. Others
 Sof(C47')=Sof(H47')=Sof(C48')=Sof(H48')=Sof(C49')=Sof(H49')=Sof(C50')=
 Sof(H50')=Sof(C51')=Sof(H51')=Sof(C52')=1-FVAR(1)
 Sof(C47)=Sof(H47)=Sof(C48)=Sof(H48)=Sof(C49)=Sof(H49)=Sof(C50)=Sof(H50)=
 Sof(C51)=Sof(H51)=Sof(C52)=FVAR(1)
5.a Aromatic/amide H refined with riding coordinates:
 C1(H1), C3(H3), C4(H4), C5(H5), C9(H9), C11(H11), C12(H12), C13(H13),
 C17(H17), C18(H18), C19(H19), C20(H20), C21(H21), C24(H24), C27(H27), C28(H28),
  C29(H29), C30(H30), C31(H31), C32(H32), C33(H33), C34(H34), C35(H35),
 C36(H36), C39(H39), C42(H42), C43(H43), C44(H44), C45(H45), C46(H46), C47(H47),
  C48(H48), C49(H49), C50(H50), C51(H51), C47'(H47'), C48'(H48'), C49'(H49'),
 C50'(H50'), C51'(H51'), C54(H54), C57(H57), C58(H58), C59(H59), C60(H60),
 C61(H61), C62(H62), C63(H63), C64(H64), C65(H65), C66(H66), C69(H69), C72(H72),
  C73(H73), C74(H74), C75(H75), C76(H76)
5.b Fitted hexagon refined as free rotating group:
 C47(C48,C49,C50,C51,C52), C47'(C48',C49',C50',C51',C52')
5.c Idealised Me refined as rotating group:
 C8(H8A,H8B,H8C), C16(H16A,H16B,H16C), C78(H78A,H78B,H78C)
;

loop_
_space_group_symop_operation_xyz
'x, y, z'
'-x, -y, -z'

loop_
_atom_site_label
_atom_site_type_symbol
_atom_site_fract_x
_atom_site_fract_y
_atom_site_fract_z
_atom_site_U_iso_or_equiv
_atom_site_adp_type
_atom_site_occupancy
_atom_site_site_symmetry_order
_atom_site_calc_flag
_atom_site_refinement_flags_posn
_atom_site_refinement_flags_adp
_atom_site_refinement_flags_occupancy
_atom_site_disorder_assembly
_atom_site_disorder_group
Dy1 Dy 0.04732(3) 0.75052(2) 0.09111(2) 0.03023(14) Uani 1 1 d . . . . .
Dy2 Dy 0.15204(3) 0.70575(2) 0.27789(2) 0.03138(14) Uani 1 1 d . . . . .
O1 O -0.0436(6) 0.8757(4) 0.0980(5) 0.0555(19) Uani 1 1 d . . . . .
O2 O 0.1161(5) 0.8117(3) 0.1636(4) 0.0400(14) Uani 1 1 d . . . . .
O3 O 0.2760(6) 0.8483(4) 0.1983(5) 0.0553(19) Uani 1 1 d . . . . .
O4 O 0.0014(5) 0.5894(3) 0.1274(4) 0.0356(13) Uani 1 1 d . . . . .
O5 O 0.0360(4) 0.6520(3) 0.2326(3) 0.0279(11) Uani 1 1 d . . . . .
O6 O 0.0061(4) 0.6186(4) 0.4101(4) 0.0346(13) Uani 1 1 d . . . . .
O7 O 0.1846(4) 0.7002(3) 0.0092(4) 0.0325(12) Uani 1 1 d . . . . .
O8 O 0.1649(5) 0.8680(3) -0.0233(4) 0.0374(14) Uani 1 1 d . . . . .
O9 O -0.1369(4) 0.7104(4) 0.1597(4) 0.0358(13) Uani 1 1 d . . . . .
O10 O -0.0098(5) 0.7607(4) -0.0177(3) 0.0336(13) Uani 1 1 d . . . . .
O11 O 0.0552(5) 0.7976(3) 0.3370(4) 0.0378(14) Uani 1 1 d . . . . .
O12 O 0.2208(5) 0.7157(4) 0.3755(4) 0.0369(13) Uani 1 1 d . . . . .
O13 O 0.1955(4) 0.5680(4) 0.3128(4) 0.0361(13) Uani 1 1 d . . . . .
O14 O 0.2943(5) 0.7052(4) 0.1591(4) 0.0405(14) Uani 1 1 d . . . . .
C1 C -0.0142(10) 0.9396(7) 0.0988(8) 0.061(3) Uani 1 1 d . . . . .
H1 H -0.0564 0.9845 0.0883 0.074 Uiso 1 1 calc R . . . .
C2 C 0.0781(9) 0.9564(6) 0.1141(6) 0.051(2) Uani 1 1 d . . . . .
C3 C 0.1079(12) 1.0408(7) 0.0975(8) 0.072(4) Uani 1 1 d . . . . .
H3 H 0.0655 1.0826 0.0780 0.086 Uiso 1 1 calc R . . . .
C4 C 0.1926(13) 1.0642(7) 0.1080(9) 0.080(4) Uani 1 1 d . . . . .
H4 H 0.2119 1.1225 0.0944 0.097 Uiso 1 1 calc R . . . .
C5 C 0.2565(10) 1.0017(7) 0.1401(9) 0.068(3) Uani 1 1 d . . . . .
H5 H 0.3178 1.0181 0.1482 0.081 Uiso 1 1 calc R . . . .
C6 C 0.2276(8) 0.9198(5) 0.1585(6) 0.043(2) Uani 1 1 d . . . . .
C7 C 0.1405(7) 0.8925(5) 0.1440(6) 0.0362(19) Uani 1 1 d . . . . .
C8 C 0.3775(9) 0.8685(7) 0.1953(9) 0.072(4) Uani 1 1 d . . . . .
H8A H 0.4274 0.8961 0.1337 0.109 Uiso 1 1 calc GR . . . .
H8B H 0.4035 0.8164 0.2244 0.109 Uiso 1 1 calc GR . . . .
H8C H 0.3730 0.9071 0.2257 0.109 Uiso 1 1 calc GR . . . .
C9 C -0.0586(6) 0.5586(5) 0.4261(5) 0.0354(18) Uani 1 1 d . . . . .
H9 H -0.1020 0.5271 0.4863 0.043 Uiso 1 1 calc R . . . .
C10 C -0.0744(7) 0.5318(5) 0.3627(5) 0.0355(18) Uani 1 1 d . . . . .
C11 C -0.1469(7) 0.4544(5) 0.3974(6) 0.040(2) Uani 1 1 d . . . . .
H11 H -0.1819 0.4255 0.4595 0.048 Uiso 1 1 calc R . . . .
C12 C -0.1658(7) 0.4223(5) 0.3440(6) 0.043(2) Uani 1 1 d . . . . .
H12 H -0.2121 0.3704 0.3687 0.052 Uiso 1 1 calc R . . . .
C13 C -0.1168(7) 0.4655(5) 0.2512(6) 0.041(2) Uani 1 1 d . . . . .
H13 H -0.1298 0.4428 0.2134 0.050 Uiso 1 1 calc R . . . .
C14 C -0.0492(6) 0.5419(5) 0.2158(5) 0.0327(17) Uani 1 1 d . . . . .
C15 C -0.0268(6) 0.5755(5) 0.2706(5) 0.0280(16) Uani 1 1 d . . . . .
C16 C -0.0009(7) 0.5517(5) 0.0679(5) 0.0341(18) Uani 1 1 d . . . . .
H16A H 0.0293 0.4979 0.0813 0.051 Uiso 1 1 calc GR . . . .
H16B H 0.0418 0.5903 0.0073 0.051 Uiso 1 1 calc GR . . . .
H16C H -0.0754 0.5409 0.0744 0.051 Uiso 1 1 calc GR . . . .
C17 C 0.2839(7) 0.5798(6) -0.0483(6) 0.041(2) Uani 1 1 d . . . . .
H17 H 0.2560 0.5677 0.0131 0.050 Uiso 1 1 calc R . . . .
C18 C 0.3197(8) 0.5160(6) -0.0775(7) 0.048(2) Uani 1 1 d . . . . .
H18 H 0.3152 0.4603 -0.0360 0.058 Uiso 1 1 calc R . . . .
C19 C 0.3625(8) 0.5322(6) -0.1671(8) 0.052(3) Uani 1 1 d . . . . .
H19 H 0.3899 0.4885 -0.1871 0.063 Uiso 1 1 calc R . . . .
C20 C 0.3648(9) 0.6131(7) -0.2273(7) 0.059(3) Uani 1 1 d . . . . .
H20 H 0.3918 0.6242 -0.2885 0.071 Uiso 1 1 calc R . . . .
C21 C 0.3281(8) 0.6773(7) -0.1987(6) 0.048(2) Uani 1 1 d . . . . .
H21 H 0.3297 0.7322 -0.2404 0.058 Uiso 1 1 calc R . . . .
C22 C 0.2880(6) 0.6619(5) -0.1075(6) 0.0327(18) Uani 1 1 d . . . . .
C23 C 0.2443(6) 0.7289(5) -0.0734(5) 0.0324(17) Uani 1 1 d . . . . .
C24 C 0.2751(6) 0.8150(5) -0.1281(5) 0.0359(19) Uani 1 1 d . . . . .
H24 H 0.3212 0.8305 -0.1882 0.043 Uiso 1 1 calc R . . . .
C25 C 0.2395(6) 0.8797(5) -0.0964(5) 0.0355(18) Uani 1 1 d . . . . .
C26 C 0.2971(7) 0.9667(5) -0.1531(6) 0.044(2) Uani 1 1 d . . . . .
C27 C 0.3569(10) 0.9992(6) -0.2405(7) 0.065(3) Uani 1 1 d . . . . .
H27 H 0.3669 0.9621 -0.2711 0.078 Uiso 1 1 calc R . . . .
C28 C 0.4040(11) 1.0813(7) -0.2881(8) 0.080(4) Uani 1 1 d . . . . .
H28 H 0.4425 1.1001 -0.3500 0.096 Uiso 1 1 calc R . . . .
C29 C 0.3963(9) 1.1362(6) -0.2475(8) 0.067(3) Uani 1 1 d . . . . .
H29 H 0.4322 1.1927 -0.2794 0.081 Uiso 1 1 calc R . . . .
C30 C 0.3341(13) 1.1073(8) -0.1576(9) 0.094(5) Uani 1 1 d . . . . .
H30 H 0.3251 1.1450 -0.1279 0.113 Uiso 1 1 calc R . . . .
C31 C 0.2854(10) 1.0239(7) -0.1110(8) 0.073(4) Uani 1 1 d . . . . .
H31 H 0.2433 1.0051 -0.0497 0.088 Uiso 1 1 calc R . . . .
C32 C -0.3250(7) 0.5980(5) 0.2862(5) 0.0366(19) Uani 1 1 d . . . . .
H32 H -0.2608 0.5866 0.2966 0.044 Uiso 1 1 calc R . . . .
C33 C -0.4236(8) 0.5552(6) 0.3525(6) 0.049(2) Uani 1 1 d . . . . .
H33 H -0.4273 0.5154 0.4081 0.059 Uiso 1 1 calc R . . . .
C34 C -0.5172(7) 0.5725(6) 0.3349(8) 0.053(3) Uani 1 1 d . . . . .
H34 H -0.5847 0.5424 0.3786 0.064 Uiso 1 1 calc R . . . .
C35 C -0.5130(7) 0.6319(6) 0.2561(7) 0.043(2) Uani 1 1 d . . . . .
H35 H -0.5770 0.6451 0.2459 0.052 Uiso 1 1 calc R . . . .
C36 C -0.4127(7) 0.6726(6) 0.1912(6) 0.042(2) Uani 1 1 d . . . . .
H36 H -0.4088 0.7126 0.1356 0.050 Uiso 1 1 calc R . . . .
C37 C -0.3191(6) 0.6563(5) 0.2059(5) 0.0323(17) Uani 1 1 d . . . . .
C38 C -0.2097(6) 0.6938(5) 0.1347(6) 0.0321(17) Uani 1 1 d . . . . .
C39 C -0.1922(7) 0.7044(5) 0.0473(6) 0.0374(19) Uani 1 1 d . . . . .
H39 H -0.2526 0.6927 0.0356 0.045 Uiso 1 1 calc R . . . .
C40 C -0.0921(6) 0.7309(5) -0.0230(5) 0.0300(16) Uani 1 1 d . . . . .
C41 C -0.0754(7) 0.7250(5) -0.1093(6) 0.0386(19) Uani 1 1 d . . . . .
C42 C -0.1554(8) 0.6980(7) -0.1295(7) 0.056(3) Uani 1 1 d . . . . .
H42 H -0.2279 0.6853 -0.0887 0.067 Uiso 1 1 calc R . . . .
C43 C -0.1290(10) 0.6894(8) -0.2101(7) 0.066(3) Uani 1 1 d . . . . .
H43 H -0.1849 0.6723 -0.2239 0.079 Uiso 1 1 calc R . . . .
C44 C -0.0267(8) 0.7047(7) -0.2689(7) 0.057(3) Uani 1 1 d . . . . .
H44 H -0.0099 0.6953 -0.3218 0.068 Uiso 1 1 calc R . . . .
C45 C 0.0531(10) 0.7344(9) -0.2507(8) 0.080(4) Uani 1 1 d . . . . .
H45 H 0.1249 0.7488 -0.2931 0.096 Uiso 1 1 calc R . . . .
C46 C 0.0303(9) 0.7432(8) -0.1729(7) 0.064(3) Uani 1 1 d . . . . .
H46 H 0.0869 0.7621 -0.1611 0.076 Uiso 1 1 calc R . . . .
C47 C -0.0537(11) 0.9366(8) 0.3237(8) 0.057(5) Uani 0.625(11) 1 d . U P A 1
H47 H -0.0324 0.9191 0.2754 0.069 Uiso 0.625(11) 1 calc R . P A 1
C48 C -0.1252(12) 0.9961(9) 0.3285(9) 0.086(8) Uani 0.625(11) 1 d G U P A 1
H48 H -0.1527 1.0193 0.2835 0.103 Uiso 0.625(11) 1 calc R . P A 1
C49 C -0.1565(11) 1.0215(8) 0.3992(11) 0.096(8) Uani 0.625(11) 1 d G U P A 1
H49 H -0.2053 1.0622 0.4025 0.115 Uiso 0.625(11) 1 calc R . P A 1
C50 C -0.1163(11) 0.9875(9) 0.4651(9) 0.088(7) Uani 0.625(11) 1 d G U P A 1
H50 H -0.1377 1.0049 0.5134 0.106 Uiso 0.625(11) 1 calc R . P A 1
C51 C -0.0448(11) 0.9280(8) 0.4603(8) 0.066(5) Uani 0.625(11) 1 d G U P A 1
H51 H -0.0173 0.9048 0.5054 0.080 Uiso 0.625(11) 1 calc R . P A 1
C52 C -0.0135(10) 0.9025(7) 0.3896(9) 0.054(7) Uani 0.625(11) 1 d DG . P A 1
C53 C 0.0688(7) 0.8421(5) 0.3752(6) 0.043(2) Uani 1 1 d D . . . .
C54 C 0.1479(9) 0.8305(6) 0.4137(7) 0.050(2) Uani 1 1 d . . . . .
H54 H 0.1530 0.8672 0.4420 0.060 Uiso 1 1 calc R . . . .
C55 C 0.2172(6) 0.7701(5) 0.4126(5) 0.0347(18) Uani 1 1 d . . . . .
C56 C 0.2957(7) 0.7610(5) 0.4571(5) 0.0360(19) Uani 1 1 d . . . . .
C57 C 0.3736(7) 0.7085(7) 0.4434(6) 0.048(2) Uani 1 1 d . . . . .
H57 H 0.3755 0.6778 0.4076 0.057 Uiso 1 1 calc R . . . .
C58 C 0.4501(8) 0.6998(7) 0.4817(7) 0.055(3) Uani 1 1 d . . . . .
H58 H 0.5019 0.6620 0.4734 0.066 Uiso 1 1 calc R . . . .
C59 C 0.4500(10) 0.7467(8) 0.5321(7) 0.067(4) Uani 1 1 d . . . . .
H59 H 0.5036 0.7431 0.5560 0.081 Uiso 1 1 calc R . . . .
C60 C 0.3701(11) 0.7991(8) 0.5468(8) 0.071(4) Uani 1 1 d . . . . .
H60 H 0.3674 0.8292 0.5832 0.086 Uiso 1 1 calc R . . . .
C61 C 0.2951(9) 0.8071(6) 0.5088(7) 0.052(3) Uani 1 1 d . . . . .
H61 H 0.2426 0.8443 0.5176 0.063 Uiso 1 1 calc R . . . .
C62 C 0.1517(7) 0.3868(5) 0.3845(6) 0.0372(19) Uani 1 1 d . . . . .
H62 H 0.0910 0.4156 0.3995 0.045 Uiso 1 1 calc R . . . .
C63 C 0.1427(9) 0.3016(6) 0.4312(7) 0.053(3) Uani 1 1 d . . . . .
H63 H 0.0768 0.2714 0.4774 0.064 Uiso 1 1 calc R . . . .
C64 C 0.2330(10) 0.2596(7) 0.4097(8) 0.059(3) Uani 1 1 d . . . . .
H64 H 0.2284 0.2003 0.4414 0.071 Uiso 1 1 calc R . . . .
C65 C 0.3284(9) 0.3043(7) 0.3424(7) 0.055(3) Uani 1 1 d . . . . .
H65 H 0.3894 0.2757 0.3279 0.066 Uiso 1 1 calc R . . . .
C66 C 0.3354(8) 0.3907(6) 0.2958(7) 0.047(2) Uani 1 1 d . . . . .
H66 H 0.4014 0.4214 0.2501 0.056 Uiso 1 1 calc R . . . .
C67 C 0.2460(7) 0.4325(5) 0.3161(5) 0.0360(18) Uani 1 1 d . . . . .
C68 C 0.2509(7) 0.5268(6) 0.2678(6) 0.0372(19) Uani 1 1 d . . . . .
C69 C 0.3171(7) 0.5633(6) 0.1770(6) 0.042(2) Uani 1 1 d . . . . .
H69 H 0.3469 0.5263 0.1479 0.050 Uiso 1 1 calc R . . . .
C70 C 0.3408(7) 0.6497(6) 0.1284(6) 0.040(2) Uani 1 1 d . . . . .
C71 C 0.4247(7) 0.6852(6) 0.0372(6) 0.041(2) Uani 1 1 d . . . . .
C72 C 0.4422(8) 0.7729(7) -0.0108(7) 0.058(3) Uani 1 1 d . . . . .
H72 H 0.4016 0.8092 0.0150 0.070 Uiso 1 1 calc R . . . .
C73 C 0.5199(9) 0.8076(9) -0.0975(7) 0.069(3) Uani 1 1 d . . . . .
H73 H 0.5322 0.8673 -0.1296 0.083 Uiso 1 1 calc R . . . .
C74 C 0.5784(8) 0.7555(8) -0.1362(7) 0.063(3) Uani 1 1 d . . . . .
H74 H 0.6304 0.7791 -0.1949 0.075 Uiso 1 1 calc R . . . .
C75 C 0.5614(8) 0.6714(10) -0.0903(8) 0.073(4) Uani 1 1 d . . . . .
H75 H 0.6013 0.6358 -0.1176 0.088 Uiso 1 1 calc R . . . .
C76 C 0.4864(8) 0.6341(7) -0.0031(6) 0.050(2) Uani 1 1 d . . . . .
H76 H 0.4776 0.5744 0.0284 0.060 Uiso 1 1 calc R . . . .
N1 N 0.6867(9) 0.6015(9) 0.4883(8) 0.087(4) Uani 1 1 d . . . . .
C77 C 0.7322(11) 0.6634(10) 0.4302(10) 0.072(4) Uani 1 1 d . . . . .
C78 C 0.7919(10) 0.7421(8) 0.3561(9) 0.070(3) Uani 1 1 d . . . . .
H78A H 0.8625 0.7523 0.3574 0.105 Uiso 1 1 calc GR . . . .
H78B H 0.7518 0.7897 0.3609 0.105 Uiso 1 1 calc GR . . . .
H78C H 0.8013 0.7368 0.3005 0.105 Uiso 1 1 calc GR . . . .

loop_
_atom_site_aniso_label
_atom_site_aniso_U_11
_atom_site_aniso_U_22
_atom_site_aniso_U_33
_atom_site_aniso_U_23
_atom_site_aniso_U_13
_atom_site_aniso_U_12
Dy1 0.0324(2) 0.0270(2) 0.0273(2) -0.00787(15) -0.00929(16) -0.00340(15)
Dy2 0.0327(2) 0.0292(2) 0.0309(2) -0.01064(16) -0.01124(16) -0.00213(15)
O1 0.063(5) 0.033(4) 0.057(4) -0.013(3) -0.012(4) 0.008(3)
O2 0.059(4) 0.026(3) 0.034(3) -0.009(2) -0.019(3) -0.009(3)
O3 0.055(4) 0.059(4) 0.057(4) -0.030(4) -0.018(4) -0.014(3)
O4 0.039(3) 0.033(3) 0.029(3) -0.010(2) -0.009(2) -0.008(2)
O5 0.027(3) 0.024(3) 0.029(3) -0.005(2) -0.011(2) -0.002(2)
O6 0.031(3) 0.039(3) 0.034(3) -0.015(3) -0.011(2) 0.002(2)
O7 0.027(3) 0.030(3) 0.034(3) -0.007(2) -0.010(2) 0.004(2)
O8 0.043(3) 0.025(3) 0.033(3) -0.009(2) -0.004(3) -0.010(2)
O9 0.029(3) 0.043(3) 0.033(3) -0.009(3) -0.015(2) 0.004(2)
O10 0.038(3) 0.039(3) 0.024(3) -0.012(2) -0.012(2) -0.004(2)
O11 0.045(3) 0.028(3) 0.046(4) -0.022(3) -0.017(3) 0.011(2)
O12 0.037(3) 0.036(3) 0.043(3) -0.019(3) -0.016(3) 0.004(2)
O13 0.032(3) 0.036(3) 0.034(3) -0.012(3) -0.008(2) 0.000(2)
O14 0.037(3) 0.042(3) 0.040(3) -0.015(3) -0.012(3) 0.006(3)
C1 0.071(8) 0.049(6) 0.070(8) -0.034(6) -0.024(6) 0.016(5)
C2 0.063(6) 0.052(6) 0.042(5) -0.017(5) -0.028(5) 0.006(5)
C3 0.104(10) 0.032(6) 0.078(9) -0.011(5) -0.044(8) 0.020(6)
C4 0.133(13) 0.028(5) 0.084(9) -0.019(6) -0.047(9) 0.000(7)
C5 0.074(8) 0.047(6) 0.093(9) -0.026(6) -0.044(7) -0.004(6)
C6 0.060(6) 0.029(4) 0.046(5) -0.011(4) -0.029(5) 0.002(4)
C7 0.053(5) 0.020(4) 0.039(5) -0.014(3) -0.020(4) 0.004(3)
C8 0.058(7) 0.052(7) 0.083(9) -0.007(6) -0.020(6) -0.007(5)
C9 0.031(4) 0.037(4) 0.028(4) -0.006(3) -0.006(3) 0.005(3)
C10 0.035(4) 0.037(4) 0.027(4) -0.005(3) -0.012(3) -0.006(3)
C11 0.040(5) 0.038(5) 0.029(4) -0.003(4) -0.009(4) -0.007(4)
C12 0.045(5) 0.026(4) 0.042(5) -0.008(4) -0.004(4) -0.014(4)
C13 0.041(5) 0.030(4) 0.045(5) -0.005(4) -0.016(4) -0.003(4)
C14 0.029(4) 0.039(4) 0.029(4) -0.010(3) -0.013(3) 0.000(3)
C15 0.024(3) 0.024(4) 0.037(4) -0.012(3) -0.012(3) 0.001(3)
C16 0.036(4) 0.039(4) 0.035(4) -0.016(4) -0.021(4) 0.002(3)
C17 0.038(5) 0.045(5) 0.047(5) -0.021(4) -0.020(4) 0.009(4)
C18 0.056(6) 0.029(4) 0.076(7) -0.028(5) -0.035(5) 0.007(4)
C19 0.048(6) 0.041(5) 0.077(7) -0.042(5) -0.015(5) 0.003(4)
C20 0.058(6) 0.051(6) 0.054(6) -0.028(5) 0.001(5) -0.004(5)
C21 0.048(5) 0.054(6) 0.043(5) -0.026(5) -0.010(4) 0.008(4)
C22 0.022(4) 0.028(4) 0.041(4) -0.013(3) -0.005(3) 0.000(3)
C23 0.028(4) 0.030(4) 0.035(4) -0.007(3) -0.012(3) -0.002(3)
C24 0.033(4) 0.031(4) 0.029(4) -0.004(3) -0.003(3) -0.005(3)
C25 0.027(4) 0.039(5) 0.032(4) -0.008(3) -0.007(3) 0.004(3)
C26 0.043(5) 0.028(4) 0.046(5) -0.009(4) -0.007(4) -0.007(4)
C27 0.096(9) 0.036(5) 0.039(5) -0.007(4) -0.007(6) -0.013(5)
C28 0.096(10) 0.048(7) 0.057(7) -0.002(6) -0.002(7) -0.018(6)
C29 0.070(7) 0.030(5) 0.072(8) -0.001(5) -0.014(6) -0.018(5)
C30 0.135(13) 0.050(7) 0.074(9) -0.025(7) -0.012(9) -0.042(8)
C31 0.092(9) 0.040(6) 0.060(7) -0.017(5) 0.000(6) -0.022(6)
C32 0.030(4) 0.044(5) 0.029(4) -0.013(4) -0.005(3) 0.007(3)
C33 0.050(6) 0.048(6) 0.035(5) -0.015(4) -0.002(4) -0.007(4)
C34 0.023(4) 0.053(6) 0.073(7) -0.027(5) -0.005(4) -0.001(4)
C35 0.028(4) 0.047(5) 0.057(6) -0.030(5) -0.009(4) 0.005(4)
C36 0.032(4) 0.048(5) 0.043(5) -0.015(4) -0.014(4) 0.006(4)
C37 0.025(4) 0.035(4) 0.032(4) -0.013(3) -0.005(3) 0.000(3)
C38 0.027(4) 0.026(4) 0.043(5) -0.009(3) -0.018(3) 0.009(3)
C39 0.030(4) 0.043(5) 0.039(5) -0.019(4) -0.010(4) 0.003(4)
C40 0.038(4) 0.022(4) 0.037(4) -0.016(3) -0.018(4) 0.009(3)
C41 0.044(5) 0.040(5) 0.040(5) -0.018(4) -0.022(4) -0.001(4)
C42 0.046(6) 0.082(8) 0.049(6) -0.030(6) -0.022(5) -0.003(5)
C43 0.061(7) 0.102(10) 0.048(6) -0.041(6) -0.022(5) -0.006(6)
C44 0.054(6) 0.090(8) 0.041(5) -0.045(6) -0.015(5) 0.006(6)
C45 0.069(8) 0.121(11) 0.053(7) -0.053(8) -0.008(6) -0.018(8)
C46 0.049(6) 0.083(8) 0.053(6) -0.026(6) -0.011(5) -0.021(6)
C47 0.062(8) 0.050(7) 0.060(8) -0.023(6) -0.021(6) 0.021(6)
C48 0.086(11) 0.087(11) 0.087(11) -0.033(8) -0.036(8) 0.030(8)
C49 0.098(11) 0.083(10) 0.106(11) -0.044(8) -0.032(8) 0.033(8)
C50 0.093(11) 0.094(11) 0.093(11) -0.049(8) -0.039(8) 0.021(8)
C51 0.069(9) 0.069(9) 0.071(9) -0.037(7) -0.029(7) 0.022(7)
C52 0.048(12) 0.034(9) 0.079(18) -0.030(11) -0.017(11) -0.005(9)
C53 0.048(5) 0.039(5) 0.037(5) -0.015(4) -0.013(4) 0.013(4)
C54 0.069(7) 0.038(5) 0.060(6) -0.029(5) -0.033(5) 0.004(5)
C55 0.031(4) 0.034(4) 0.030(4) -0.005(3) -0.009(3) -0.008(3)
C56 0.049(5) 0.032(4) 0.026(4) -0.006(3) -0.017(4) -0.007(4)
C57 0.035(5) 0.068(6) 0.033(5) -0.013(4) -0.012(4) -0.006(4)
C58 0.047(6) 0.057(6) 0.045(6) -0.008(5) -0.011(5) -0.002(5)
C59 0.064(7) 0.078(8) 0.054(6) -0.005(6) -0.036(6) -0.030(6)
C60 0.097(10) 0.075(8) 0.062(7) -0.028(6) -0.050(7) -0.017(7)
C61 0.077(7) 0.036(5) 0.053(6) -0.018(4) -0.034(6) -0.004(5)
C62 0.040(5) 0.036(5) 0.034(4) -0.018(4) -0.008(4) 0.005(4)
C63 0.058(6) 0.043(5) 0.047(6) -0.009(4) -0.014(5) 0.006(5)
C64 0.079(8) 0.049(6) 0.059(7) -0.020(5) -0.037(6) 0.004(6)
C65 0.056(6) 0.062(7) 0.062(7) -0.031(6) -0.031(5) 0.028(5)
C66 0.044(5) 0.048(6) 0.055(6) -0.028(5) -0.018(5) 0.011(4)
C67 0.041(5) 0.041(5) 0.030(4) -0.013(4) -0.018(4) 0.002(4)
C68 0.041(5) 0.042(5) 0.033(4) -0.013(4) -0.021(4) 0.005(4)
C69 0.038(5) 0.047(5) 0.037(5) -0.013(4) -0.014(4) 0.004(4)
C70 0.037(4) 0.048(5) 0.034(4) -0.011(4) -0.018(4) 0.001(4)
C71 0.026(4) 0.064(6) 0.037(5) -0.024(4) -0.011(4) 0.003(4)
C72 0.046(6) 0.058(6) 0.045(6) 0.001(5) -0.011(5) -0.001(5)
C73 0.050(6) 0.083(9) 0.048(6) -0.007(6) -0.007(5) -0.009(6)
C74 0.032(5) 0.087(9) 0.040(5) -0.007(6) 0.003(4) -0.009(5)
C75 0.033(5) 0.122(12) 0.054(7) -0.043(8) 0.003(5) 0.013(6)
C76 0.039(5) 0.068(7) 0.040(5) -0.019(5) -0.014(4) 0.003(5)
N1 0.070(7) 0.112(10) 0.071(8) -0.023(7) -0.028(6) -0.004(7)
C77 0.060(8) 0.102(11) 0.089(10) -0.062(9) -0.041(7) 0.030(7)
C78 0.063(7) 0.080(9) 0.078(9) -0.041(7) -0.029(7) 0.007(6)

loop_
_atom_type_symbol
_atom_type_description
_atom_type_scat_dispersion_real
_atom_type_scat_dispersion_imag
_atom_type_scat_source
C C 0.0033 0.0016 'International Tables Vol C Tables 4.2.6.8 and 6.1.1.4'
H H 0.0000 0.0000 'International Tables Vol C Tables 4.2.6.8 and 6.1.1.4'
Dy Dy -0.1892 4.4098 'International Tables Vol C Tables 4.2.6.8 and 6.1.1.4'
N N 0.0061 0.0033 'International Tables Vol C Tables 4.2.6.8 and 6.1.1.4'
O O 0.0106 0.0060 'International Tables Vol C Tables 4.2.6.8 and 6.1.1.4'

loop_
_geom_angle_atom_site_label_1
_geom_angle_atom_site_label_2
_geom_angle_atom_site_label_3
_geom_angle
_geom_angle_site_symmetry_1
_geom_angle_site_symmetry_3
O1 Dy1 Dy2 100.57(19) . .
O1 Dy1 O4 140.0(2) . .
O2 Dy1 Dy2 34.88(14) . .
O2 Dy1 O1 71.9(2) . .
O2 Dy1 O4 128.45(19) . .
O2 Dy1 O5 66.83(18) . .
O4 Dy1 Dy2 93.61(13) . .
O5 Dy1 Dy2 34.55(12) . .
O5 Dy1 O1 113.0(2) . .
O5 Dy1 O4 63.10(18) . .
O7 Dy1 Dy2 94.63(14) . .
O7 Dy1 O1 145.9(2) . .
O7 Dy1 O2 107.5(2) . .
O7 Dy1 O4 68.07(18) . .
O7 Dy1 O5 96.78(19) . .
O7 Dy1 O8 72.9(2) . .
O7 Dy1 O9 133.8(2) . .
O8 Dy1 Dy2 103.32(16) . .
O8 Dy1 O1 73.9(2) . .
O8 Dy1 O2 76.6(2) . .
O8 Dy1 O4 138.46(19) . .
O8 Dy1 O5 137.0(2) . .
O9 Dy1 Dy2 106.11(14) . .
O9 Dy1 O1 70.4(2) . .
O9 Dy1 O2 113.1(2) . .
O9 Dy1 O4 69.8(2) . .
O9 Dy1 O5 80.22(18) . .
O9 Dy1 O8 137.0(2) . .
O10 Dy1 Dy2 173.03(15) . .
O10 Dy1 O1 86.2(2) . .
O10 Dy1 O2 151.6(2) . .
O10 Dy1 O4 79.96(19) . .
O10 Dy1 O5 140.62(18) . .
O10 Dy1 O7 80.5(2) . .
O10 Dy1 O8 80.1(2) . .
O10 Dy1 O9 74.3(2) . .
O2 Dy2 Dy1 34.46(13) . .
O2 Dy2 O3 63.1(2) . .
O2 Dy2 O6 119.9(2) . .
O3 Dy2 Dy1 92.96(17) . .
O5 Dy2 Dy1 35.72(12) . .
O5 Dy2 O2 67.54(18) . .
O5 Dy2 O3 128.7(2) . .
O5 Dy2 O6 73.92(18) . .
O6 Dy2 Dy1 105.24(14) . .
O6 Dy2 O3 144.9(2) . .
O11 Dy2 Dy1 96.63(16) . .
O11 Dy2 O2 72.9(2) . .
O11 Dy2 O3 74.7(2) . .
O11 Dy2 O5 103.7(2) . .
O11 Dy2 O6 73.6(2) . .
O11 Dy2 O13 143.7(2) . .
O12 Dy2 Dy1 165.55(14) . .
O12 Dy2 O2 131.10(19) . .
O12 Dy2 O3 74.2(2) . .
O12 Dy2 O5 156.27(19) . .
O12 Dy2 O6 82.9(2) . .
O12 Dy2 O11 73.9(2) . .
O12 Dy2 O13 86.9(2) . .
O13 Dy2 Dy1 106.76(15) . .
O13 Dy2 O2 138.8(2) . .
O13 Dy2 O3 129.7(2) . .
O13 Dy2 O5 81.84(19) . .
O13 Dy2 O6 73.7(2) . .
O14 Dy2 Dy1 73.91(16) . .
O14 Dy2 O2 80.0(2) . .
O14 Dy2 O3 69.0(2) . .
O14 Dy2 O5 90.0(2) . .
O14 Dy2 O6 144.6(2) . .
O14 Dy2 O11 141.7(2) . .
O14 Dy2 O12 106.5(2) . .
O14 Dy2 O13 72.9(2) . .
C1 O1 Dy1 131.3(8) . .
Dy1 O2 Dy2 110.7(2) . .
C7 O2 Dy1 128.0(5) . .
C7 O2 Dy2 121.2(5) . .
C6 O3 Dy2 114.3(5) . .
C8 O3 Dy2 130.2(7) . .
C8 O3 C6 115.1(8) . .
C14 O4 Dy1 113.4(5) . .
C14 O4 C16 117.4(6) . .
C16 O4 Dy1 127.3(5) . .
Dy2 O5 Dy1 109.73(19) . .
C15 O5 Dy1 119.6(5) . .
C15 O5 Dy2 130.5(5) . .
C9 O6 Dy2 132.0(5) . .
C23 O7 Dy1 132.6(5) . .
C25 O8 Dy1 134.6(5) . .
C38 O9 Dy1 134.0(5) . .
C40 O10 Dy1 136.6(5) . .
C53 O11 Dy2 136.1(6) . .
C55 O12 Dy2 133.8(5) . .
C68 O13 Dy2 134.4(5) . .
C70 O14 Dy2 137.7(5) . .
O1 C1 H1 116.8 . .
O1 C1 C2 126.5(11) . .
C2 C1 H1 116.8 . .
C1 C2 C7 123.6(9) . .
C3 C2 C1 116.7(11) . .
C3 C2 C7 119.7(10) . .
C2 C3 H3 118.9 . .
C4 C3 C2 122.2(11) . .
C4 C3 H3 118.9 . .
C3 C4 H4 120.0 . .
C3 C4 C5 120.1(10) . .
C5 C4 H4 120.0 . .
C4 C5 H5 120.6 . .
C6 C5 C4 118.7(11) . .
C6 C5 H5 120.6 . .
C5 C6 O3 126.2(9) . .
C5 C6 C7 123.0(9) . .
C7 C6 O3 110.7(7) . .
O2 C7 C2 123.5(8) . .
O2 C7 C6 120.2(8) . .
C6 C7 C2 116.2(8) . .
O3 C8 H8A 109.5 . .
O3 C8 H8B 109.5 . .
O3 C8 H8C 109.5 . .
H8A C8 H8B 109.5 . .
H8A C8 H8C 109.5 . .
H8B C8 H8C 109.5 . .
O6 C9 H9 116.8 . .
O6 C9 C10 126.4(7) . .
C10 C9 H9 116.8 . .
C9 C10 C11 116.6(7) . .
C15 C10 C9 125.2(7) . .
C15 C10 C11 118.2(8) . .
C10 C11 H11 119.2 . .
C12 C11 C10 121.7(8) . .
C12 C11 H11 119.2 . .
C11 C12 H12 119.9 . .
C11 C12 C13 120.3(8) . .
C13 C12 H12 119.9 . .
C12 C13 H13 120.4 . .
C14 C13 C12 119.3(9) . .
C14 C13 H13 120.4 . .
O4 C14 C13 124.3(8) . .
O4 C14 C15 114.5(7) . .
C13 C14 C15 121.2(8) . .
O5 C15 C10 121.9(7) . .
O5 C15 C14 118.6(7) . .
C14 C15 C10 119.3(7) . .
O4 C16 H16A 109.5 . .
O4 C16 H16B 109.5 . .
O4 C16 H16C 109.5 . .
H16A C16 H16B 109.5 . .
H16A C16 H16C 109.5 . .
H16B C16 H16C 109.5 . .
C18 C17 H17 119.5 . .
C18 C17 C22 121.1(9) . .
C22 C17 H17 119.5 . .
C17 C18 H18 119.7 . .
C17 C18 C19 120.7(9) . .
C19 C18 H18 119.7 . .
C18 C19 H19 120.4 . .
C18 C19 C20 119.2(9) . .
C20 C19 H19 120.4 . .
C19 C20 H20 119.7 . .
C21 C20 C19 120.5(10) . .
C21 C20 H20 119.7 . .
C20 C21 H21 119.8 . .
C20 C21 C22 120.5(10) . .
C22 C21 H21 119.8 . .
C17 C22 C21 117.9(8) . .
C17 C22 C23 119.7(8) . .
C21 C22 C23 122.3(8) . .
O7 C23 C22 114.4(7) . .
O7 C23 C24 124.8(8) . .
C24 C23 C22 120.5(7) . .
C23 C24 H24 119.1 . .
C23 C24 C25 121.8(8) . .
C25 C24 H24 119.1 . .
O8 C25 C24 124.7(7) . .
O8 C25 C26 118.6(8) . .
C24 C25 C26 116.7(7) . .
C27 C26 C25 128.7(9) . .
C27 C26 C31 115.5(9) . .
C31 C26 C25 115.8(9) . .
C26 C27 H27 117.7 . .
C26 C27 C28 124.7(11) . .
C28 C27 H27 117.7 . .
C27 C28 H28 119.8 . .
C29 C28 C27 120.3(12) . .
C29 C28 H28 119.8 . .
C28 C29 H29 121.0 . .
C28 C29 C30 118.0(10) . .
C30 C29 H29 121.0 . .
C29 C30 H30 119.7 . .
C31 C30 C29 120.5(12) . .
C31 C30 H30 119.7 . .
C26 C31 H31 119.5 . .
C30 C31 C26 121.0(11) . .
C30 C31 H31 119.5 . .
C33 C32 H32 119.4 . .
C37 C32 H32 119.4 . .
C37 C32 C33 121.1(9) . .
C32 C33 H33 120.9 . .
C32 C33 C34 118.3(9) . .
C34 C33 H33 120.9 . .
C33 C34 H34 119.3 . .
C35 C34 C33 121.3(9) . .
C35 C34 H34 119.3 . .
C34 C35 H35 120.7 . .
C34 C35 C36 118.6(9) . .
C36 C35 H35 120.7 . .
C35 C36 H36 119.2 . .
C37 C36 C35 121.5(9) . .
C37 C36 H36 119.2 . .
C32 C37 C36 119.1(7) . .
C32 C37 C38 118.2(7) . .
C36 C37 C38 122.5(8) . .
O9 C38 C37 116.2(7) . .
O9 C38 C39 124.7(7) . .
C39 C38 C37 119.0(7) . .
C38 C39 H39 117.7 . .
C40 C39 C38 124.6(8) . .
C40 C39 H39 117.7 . .
O10 C40 C39 122.5(8) . .
O10 C40 C41 116.0(7) . .
C39 C40 C41 121.5(7) . .
C42 C41 C40 124.8(8) . .
C42 C41 C46 117.1(9) . .
C46 C41 C40 118.0(8) . .
C41 C42 H42 120.1 . .
C41 C42 C43 119.8(10) . .
C43 C42 H42 120.1 . .
C42 C43 H43 119.0 . .
C44 C43 C42 122.0(10) . .
C44 C43 H43 119.0 . .
C43 C44 H44 120.7 . .
C43 C44 C45 118.6(9) . .
C45 C44 H44 120.7 . .
C44 C45 H45 119.6 . .
C46 C45 C44 120.7(11) . .
C46 C45 H45 119.6 . .
C41 C46 H46 119.2 . .
C45 C46 C41 121.6(10) . .
C45 C46 H46 119.2 . .
C48 C47 H47 120.0 . .
C48 C47 C52 120.0 . .
C52 C47 H47 120.0 . .
C47 C48 H48 120.0 . .
C49 C48 C47 120.0 . .
C49 C48 H48 120.0 . .
C48 C49 H49 120.0 . .
C50 C49 C48 120.0 . .
C50 C49 H49 120.0 . .
C49 C50 H50 120.0 . .
C49 C50 C51 120.0 . .
C51 C50 H50 120.0 . .
C50 C51 H51 120.0 . .
C50 C51 C52 120.0 . .
C52 C51 H51 120.0 . .
C47 C52 C53 115.6(10) . .
C51 C52 C47 120.0 . .
C51 C52 C53 124.3(10) . .
O11 C53 C52 115.6(9) . .
O11 C53 C52' 120.6(13) . .
O11 C53 C54 122.8(7) . .
C54 C53 C52 121.1(9) . .
C54 C53 C52' 115.6(13) . .
C53 C54 H54 117.6 . .
C55 C54 C53 124.9(8) . .
C55 C54 H54 117.6 . .
O12 C55 C54 124.8(8) . .
O12 C55 C56 114.1(8) . .
C54 C55 C56 121.1(8) . .
C57 C56 C55 118.8(8) . .
C57 C56 C61 119.0(9) . .
C61 C56 C55 122.1(9) . .
C56 C57 H57 119.6 . .
C56 C57 C58 120.7(10) . .
C58 C57 H57 119.6 . .
C57 C58 H58 120.0 . .
C59 C58 C57 120.0(11) . .
C59 C58 H58 120.0 . .
C58 C59 H59 120.4 . .
C58 C59 C60 119.2(10) . .
C60 C59 H59 120.4 . .
C59 C60 H60 119.8 . .
C61 C60 C59 120.3(11) . .
C61 C60 H60 119.8 . .
C56 C61 H61 119.6 . .
C60 C61 C56 120.7(11) . .
C60 C61 H61 119.6 . .
C63 C62 H62 118.9 . .
C63 C62 C67 122.2(9) . .
C67 C62 H62 118.9 . .
C62 C63 H63 120.7 . .
C62 C63 C64 118.7(10) . .
C64 C63 H63 120.7 . .
C63 C64 H64 120.0 . .
C65 C64 C63 120.0(10) . .
C65 C64 H64 120.0 . .
C64 C65 H65 119.9 . .
C64 C65 C66 120.2(10) . .
C66 C65 H65 119.9 . .
C65 C66 H66 120.0 . .
C65 C66 C67 120.0(9) . .
C67 C66 H66 120.0 . .
C62 C67 C66 118.8(8) . .
C62 C67 C68 119.5(8) . .
C66 C67 C68 121.6(8) . .
O13 C68 C67 117.2(7) . .
O13 C68 C69 124.9(8) . .
C69 C68 C67 117.9(8) . .
C68 C69 H69 118.2 . .
C70 C69 C68 123.6(9) . .
C70 C69 H69 118.2 . .
O14 C70 C69 122.8(8) . .
O14 C70 C71 115.7(8) . .
C69 C70 C71 121.4(9) . .
C72 C71 C70 119.2(9) . .
C72 C71 C76 118.2(9) . .
C76 C71 C70 122.6(9) . .
C71 C72 H72 120.0 . .
C71 C72 C73 120.0(12) . .
C73 C72 H72 120.0 . .
C72 C73 H73 119.7 . .
C74 C73 C72 120.6(12) . .
C74 C73 H73 119.7 . .
C73 C74 H74 120.3 . .
C75 C74 C73 119.4(10) . .
C75 C74 H74 120.3 . .
C74 C75 H75 119.0 . .
C74 C75 C76 122.0(12) . .
C76 C75 H75 119.0 . .
C71 C76 C75 119.8(11) . .
C71 C76 H76 120.1 . .
C75 C76 H76 120.1 . .
N1 C77 C78 179.1(15) . .
C77 C78 H78A 109.5 . .
C77 C78 H78B 109.5 . .
C77 C78 H78C 109.5 . .
H78A C78 H78B 109.5 . .
H78A C78 H78C 109.5 . .
H78B C78 H78C 109.5 . .

loop_
_geom_bond_atom_site_label_1
_geom_bond_atom_site_label_2
_geom_bond_distance
_geom_bond_site_symmetry_2
Dy1 Dy2 3.8623(11) .
Dy1 O1 2.461(7) .
Dy1 O2 2.335(6) .
Dy1 O4 2.614(5) .
Dy1 O5 2.396(5) .
Dy1 O7 2.271(6) .
Dy1 O8 2.330(5) .
Dy1 O9 2.316(5) .
Dy1 O10 2.265(5) .
Dy2 O2 2.360(6) .
Dy2 O3 2.572(6) .
Dy2 O5 2.327(5) .
Dy2 O6 2.398(6) .
Dy2 O11 2.319(6) .
Dy2 O12 2.287(6) .
Dy2 O13 2.323(6) .
Dy2 O14 2.272(6) .
O1 C1 1.174(12) .
O2 C7 1.309(9) .
O3 C6 1.443(12) .
O3 C8 1.393(13) .
O4 C14 1.370(9) .
O4 C16 1.427(9) .
O5 C15 1.362(8) .
O6 C9 1.236(10) .
O7 C23 1.284(9) .
O8 C25 1.262(10) .
O9 C38 1.285(9) .
O10 C40 1.276(9) .
O11 C53 1.238(10) .
O12 C55 1.307(10) .
O13 C68 1.281(10) .
O14 C70 1.302(11) .
C1 H1 0.9500 .
C1 C2 1.418(15) .
C2 C3 1.396(14) .
C2 C7 1.429(13) .
C3 H3 0.9500 .
C3 C4 1.311(18) .
C4 H4 0.9500 .
C4 C5 1.441(17) .
C5 H5 0.9500 .
C5 C6 1.343(13) .
C6 C7 1.407(12) .
C8 H8A 0.9800 .
C8 H8B 0.9800 .
C8 H8C 0.9800 .
C9 H9 0.9500 .
C9 C10 1.434(12) .
C10 C11 1.446(11) .
C10 C15 1.408(11) .
C11 H11 0.9500 .
C11 C12 1.345(12) .
C12 H12 0.9500 .
C12 C13 1.418(12) .
C13 H13 0.9500 .
C13 C14 1.398(11) .
C14 C15 1.405(11) .
C16 H16A 0.9800 .
C16 H16B 0.9800 .
C16 H16C 0.9800 .
C17 H17 0.9500 .
C17 C18 1.376(12) .
C17 C22 1.395(12) .
C18 H18 0.9500 .
C18 C19 1.390(15) .
C19 H19 0.9500 .
C19 C20 1.392(15) .
C20 H20 0.9500 .
C20 C21 1.379(13) .
C21 H21 0.9500 .
C21 C22 1.420(12) .
C22 C23 1.496(11) .
C23 C24 1.399(10) .
C24 H24 0.9500 .
C24 C25 1.414(12) .
C25 C26 1.482(11) .
C26 C27 1.350(13) .
C26 C31 1.403(14) .
C27 H27 0.9500 .
C27 C28 1.361(14) .
C28 H28 0.9500 .
C28 C29 1.354(17) .
C29 H29 0.9500 .
C29 C30 1.392(17) .
C30 H30 0.9500 .
C30 C31 1.384(14) .
C31 H31 0.9500 .
C32 H32 0.9500 .
C32 C33 1.395(11) .
C32 C37 1.375(11) .
C33 H33 0.9500 .
C33 C34 1.405(14) .
C34 H34 0.9500 .
C34 C35 1.369(14) .
C35 H35 0.9500 .
C35 C36 1.395(12) .
C36 H36 0.9500 .
C36 C37 1.379(11) .
C37 C38 1.503(10) .
C38 C39 1.413(12) .
C39 H39 0.9500 .
C39 C40 1.399(11) .
C40 C41 1.496(11) .
C41 C42 1.384(12) .
C41 C46 1.408(13) .
C42 H42 0.9500 .
C42 C43 1.398(14) .
C43 H43 0.9500 .
C43 C44 1.350(14) .
C44 H44 0.9500 .
C44 C45 1.380(14) .
C45 H45 0.9500 .
C45 C46 1.358(15) .
C46 H46 0.9500 .
C47 H47 0.9500 .
C47 C48 1.3900 .
C47 C52 1.3900 .
C48 H48 0.9500 .
C48 C49 1.3900 .
C49 H49 0.9500 .
C49 C50 1.3900 .
C50 H50 0.9500 .
C50 C51 1.3900 .
C51 H51 0.9500 .
C51 C52 1.3900 .
C52 C53 1.517(8) .
C47' H47' 0.9500 .
C47' C48' 1.3900 .
C47' C52' 1.3900 .
C48' H48' 0.9500 .
C48' C49' 1.3900 .
C49' H49' 0.9500 .
C49' C50' 1.3900 .
C50' H50' 0.9500 .
C50' C51' 1.3900 .
C51' H51' 0.9500 .
C51' C52' 1.3900 .
C52' C53 1.493(9) .
C53 C54 1.434(13) .
C54 H54 0.9500 .
C54 C55 1.378(13) .
C55 C56 1.505(12) .
C56 C57 1.379(13) .
C56 C61 1.404(12) .
C57 H57 0.9500 .
C57 C58 1.402(14) .
C58 H58 0.9500 .
C58 C59 1.397(16) .
C59 H59 0.9500 .
C59 C60 1.398(18) .
C60 H60 0.9500 .
C60 C61 1.382(15) .
C61 H61 0.9500 .
C62 H62 0.9500 .
C62 C63 1.364(12) .
C62 C67 1.383(11) .
C63 H63 0.9500 .
C63 C64 1.403(15) .
C64 H64 0.9500 .
C64 C65 1.381(15) .
C65 H65 0.9500 .
C65 C66 1.386(14) .
C66 H66 0.9500 .
C66 C67 1.388(13) .
C67 C68 1.509(12) .
C68 C69 1.415(12) .
C69 H69 0.9500 .
C69 C70 1.378(12) .
C70 C71 1.491(12) .
C71 C72 1.397(14) .
C71 C76 1.398(14) .
C72 H72 0.9500 .
C72 C73 1.407(14) .
C73 H73 0.9500 .
C73 C74 1.381(17) .
C74 H74 0.9500 .
C74 C75 1.339(17) .
C75 H75 0.9500 .
C75 C76 1.403(14) .
C76 H76 0.9500 .
N1 C77 1.148(18) .
C77 C78 1.465(19) .
C78 H78A 0.9800 .
C78 H78B 0.9800 .
C78 H78C 0.9800 .

loop_
_geom_torsion_atom_site_label_1
_geom_torsion_atom_site_label_2
_geom_torsion_atom_site_label_3
_geom_torsion_atom_site_label_4
_geom_torsion
_geom_torsion_site_symmetry_1
_geom_torsion_site_symmetry_2
_geom_torsion_site_symmetry_3
_geom_torsion_site_symmetry_4
Dy1 O1 C1 C2 -13.9(19) . . . .
Dy1 O2 C7 C2 38.9(12) . . . .
Dy1 O2 C7 C6 -146.0(7) . . . .
Dy1 O4 C14 C13 154.7(7) . . . .
Dy1 O4 C14 C15 -26.1(8) . . . .
Dy1 O5 C15 C10 -151.9(6) . . . .
Dy1 O5 C15 C14 24.5(9) . . . .
Dy1 O7 C23 C22 -152.7(5) . . . .
Dy1 O7 C23 C24 32.1(12) . . . .
Dy1 O8 C25 C24 -2.3(14) . . . .
Dy1 O8 C25 C26 179.5(6) . . . .
Dy1 O9 C38 C37 170.5(5) . . . .
Dy1 O9 C38 C39 -6.2(12) . . . .
Dy1 O10 C40 C39 24.6(12) . . . .
Dy1 O10 C40 C41 -154.8(6) . . . .
Dy2 O2 C7 C2 -146.0(7) . . . .
Dy2 O2 C7 C6 29.1(11) . . . .
Dy2 O3 C6 C5 155.9(10) . . . .
Dy2 O3 C6 C7 -21.6(9) . . . .
Dy2 O5 C15 C10 33.2(11) . . . .
Dy2 O5 C15 C14 -150.4(6) . . . .
Dy2 O6 C9 C10 -10.7(13) . . . .
Dy2 O11 C53 C52 171.2(7) . . . .
Dy2 O11 C53 C52' 151.3(12) . . . .
Dy2 O11 C53 C54 -16.6(14) . . . .
Dy2 O12 C55 C54 14.2(12) . . . .
Dy2 O12 C55 C56 -166.9(5) . . . .
Dy2 O13 C68 C67 -171.4(5) . . . .
Dy2 O13 C68 C69 9.5(13) . . . .
Dy2 O14 C70 C69 -11.1(14) . . . .
Dy2 O14 C70 C71 170.6(6) . . . .
O1 C1 C2 C3 169.5(12) . . . .
O1 C1 C2 C7 -9.9(19) . . . .
O3 C6 C7 O2 -2.2(12) . . . .
O3 C6 C7 C2 173.2(8) . . . .
O4 C14 C15 O5 3.6(11) . . . .
O4 C14 C15 C10 -179.9(7) . . . .
O6 C9 C10 C11 173.8(9) . . . .
O6 C9 C10 C15 -7.4(14) . . . .
O7 C23 C24 C25 -1.8(13) . . . .
O8 C25 C26 C27 -160.4(11) . . . .
O8 C25 C26 C31 17.5(14) . . . .
O9 C38 C39 C40 3.0(13) . . . .
O10 C40 C41 C42 -177.0(9) . . . .
O10 C40 C41 C46 7.0(12) . . . .
O11 C53 C54 C55 0.3(16) . . . .
O12 C55 C56 C57 10.4(11) . . . .
O12 C55 C56 C61 -172.6(8) . . . .
O13 C68 C69 C70 8.7(14) . . . .
O14 C70 C71 C72 -4.6(12) . . . .
O14 C70 C71 C76 176.1(8) . . . .
C1 C2 C3 C4 -179.0(13) . . . .
C1 C2 C7 O2 -2.7(16) . . . .
C1 C2 C7 C6 -178.0(10) . . . .
C2 C3 C4 C5 -2(2) . . . .
C3 C2 C7 O2 177.8(10) . . . .
C3 C2 C7 C6 2.6(15) . . . .
C3 C4 C5 C6 0(2) . . . .
C4 C5 C6 O3 -174.2(11) . . . .
C4 C5 C6 C7 3.0(19) . . . .
C5 C6 C7 O2 -179.7(10) . . . .
C5 C6 C7 C2 -4.3(15) . . . .
C7 C2 C3 C4 0.5(19) . . . .
C8 O3 C6 C5 -17.9(16) . . . .
C8 O3 C6 C7 164.7(9) . . . .
C9 C10 C11 C12 -178.4(9) . . . .
C9 C10 C15 O5 -3.7(13) . . . .
C9 C10 C15 C14 179.8(8) . . . .
C10 C11 C12 C13 -1.8(15) . . . .
C11 C10 C15 O5 175.1(7) . . . .
C11 C10 C15 C14 -1.3(12) . . . .
C11 C12 C13 C14 -0.3(15) . . . .
C12 C13 C14 O4 -179.3(8) . . . .
C12 C13 C14 C15 1.6(14) . . . .
C13 C14 C15 O5 -177.3(8) . . . .
C13 C14 C15 C10 -0.7(12) . . . .
C15 C10 C11 C12 2.7(14) . . . .
C16 O4 C14 C13 -10.8(12) . . . .
C16 O4 C14 C15 168.4(7) . . . .
C17 C18 C19 C20 -2.7(15) . . . .
C17 C22 C23 O7 -14.7(11) . . . .
C17 C22 C23 C24 160.7(8) . . . .
C18 C17 C22 C21 1.4(13) . . . .
C18 C17 C22 C23 177.5(8) . . . .
C18 C19 C20 C21 2.0(16) . . . .
C19 C20 C21 C22 0.3(16) . . . .
C20 C21 C22 C17 -2.0(14) . . . .
C20 C21 C22 C23 -178.0(9) . . . .
C21 C22 C23 O7 161.2(8) . . . .
C21 C22 C23 C24 -23.4(12) . . . .
C22 C17 C18 C19 1.0(14) . . . .
C22 C23 C24 C25 -176.6(8) . . . .
C23 C24 C25 O8 -12.6(14) . . . .
C23 C24 C25 C26 165.6(8) . . . .
C24 C25 C26 C27 21.3(16) . . . .
C24 C25 C26 C31 -160.9(10) . . . .
C25 C26 C27 C28 177.5(12) . . . .
C25 C26 C31 C30 -179.0(13) . . . .
C26 C27 C28 C29 3(2) . . . .
C27 C26 C31 C30 -1(2) . . . .
C27 C28 C29 C30 -4(2) . . . .
C28 C29 C30 C31 2(2) . . . .
C29 C30 C31 C26 0(2) . . . .
C31 C26 C27 C28 0(2) . . . .
C32 C33 C34 C35 -2.3(15) . . . .
C32 C37 C38 O9 -38.5(11) . . . .
C32 C37 C38 C39 138.4(8) . . . .
C33 C32 C37 C36 0.2(13) . . . .
C33 C32 C37 C38 -174.4(8) . . . .
C33 C34 C35 C36 3.0(15) . . . .
C34 C35 C36 C37 -2.0(14) . . . .
C35 C36 C37 C32 0.5(14) . . . .
C35 C36 C37 C38 174.8(8) . . . .
C36 C37 C38 O9 147.1(8) . . . .
C36 C37 C38 C39 -36.0(12) . . . .
C37 C32 C33 C34 0.7(14) . . . .
C37 C38 C39 C40 -173.6(8) . . . .
C38 C39 C40 O10 -11.3(13) . . . .
C38 C39 C40 C41 168.2(8) . . . .
C39 C40 C41 C42 3.5(14) . . . .
C39 C40 C41 C46 -172.5(9) . . . .
C40 C41 C42 C43 -175.6(10) . . . .
C40 C41 C46 C45 176.0(12) . . . .
C41 C42 C43 C44 2(2) . . . .
C42 C41 C46 C45 -0.3(18) . . . .
C42 C43 C44 C45 -4(2) . . . .
C43 C44 C45 C46 4(2) . . . .
C44 C45 C46 C41 -2(2) . . . .
C46 C41 C42 C43 0.4(16) . . . .
C47 C48 C49 C50 0.0 . . . .
C47 C52 C53 O11 -34.2(12) . . . .
C47 C52 C53 C54 153.5(9) . . . .
C48 C47 C52 C51 0.0 . . . .
C48 C47 C52 C53 -176.6(12) . . . .
C48 C49 C50 C51 0.0 . . . .
C49 C50 C51 C52 0.0 . . . .
C50 C51 C52 C47 0.0 . . . .
C50 C51 C52 C53 176.2(13) . . . .
C51 C52 C53 O11 149.4(9) . . . .
C51 C52 C53 C54 -22.9(15) . . . .
C52 C47 C48 C49 0.0 . . . .
C52 C53 C54 C55 172.0(10) . . . .
C53 C54 C55 O12 0.7(15) . . . .
C53 C54 C55 C56 -178.2(8) . . . .
C54 C55 C56 C57 -170.6(9) . . . .
C54 C55 C56 C61 6.4(13) . . . .
C55 C56 C57 C58 178.3(8) . . . .
C55 C56 C61 C60 -178.2(9) . . . .
C56 C57 C58 C59 -2.1(14) . . . .
C57 C56 C61 C60 -1.2(14) . . . .
C57 C58 C59 C60 2.9(15) . . . .
C58 C59 C60 C61 -2.9(17) . . . .
C59 C60 C61 C56 2.1(17) . . . .
C61 C56 C57 C58 1.2(13) . . . .
C62 C63 C64 C65 0.0(16) . . . .
C62 C67 C68 O13 33.5(11) . . . .
C62 C67 C68 C69 -147.3(9) . . . .
C63 C62 C67 C66 -1.8(14) . . . .
C63 C62 C67 C68 -179.2(9) . . . .
C63 C64 C65 C66 -0.1(16) . . . .
C64 C65 C66 C67 -0.8(16) . . . .
C65 C66 C67 C62 1.7(14) . . . .
C65 C66 C67 C68 179.1(8) . . . .
C66 C67 C68 O13 -143.8(9) . . . .
C66 C67 C68 C69 35.3(12) . . . .
C67 C62 C63 C64 0.9(15) . . . .
C67 C68 C69 C70 -170.4(8) . . . .
C68 C69 C70 O14 -8.3(14) . . . .
C68 C69 C70 C71 169.9(8) . . . .
C69 C70 C71 C72 177.0(9) . . . .
C69 C70 C71 C76 -2.3(13) . . . .
C70 C71 C72 C73 -179.1(9) . . . .
C70 C71 C76 C75 177.7(9) . . . .
C71 C72 C73 C74 0.9(18) . . . .
C72 C71 C76 C75 -1.6(14) . . . .
C72 C73 C74 C75 -0.6(18) . . . .
C73 C74 C75 C76 -0.8(18) . . . .
C74 C75 C76 C71 1.9(17) . . . .
C76 C71 C72 C73 0.3(15) . . . .
